data_7708094
loop_
_publ_author_name
'Li, Hao'
'He, Yuhao'
'Liu, Chunmeng'
'Tan, Gengwen'

_publ_section_title
;
 A bis(imino)carbazolate pincer ligand stabilized mononuclear gallium(I)
 compound: synthesis, characterization, and reactivity.
;
_journal_issue 36
_journal_name_full 'Dalton transactions (Cambridge, England : 2003)'
_journal_page_first 12674
_journal_page_last 12680
_journal_paper_doi 10.1039/d1dt02209a
_journal_volume 50
_journal_year 2021
_chemical_formula_sum 'C46 H58 Ga0.6 K0.4 N3'
_chemical_formula_weight 710.42
_space_group_crystal_system monoclinic
_space_group_IT_number 14
_space_group_name_Hall '-P 2yn'
_space_group_name_H-M_alt 'P 1 21/n 1'
_atom_sites_solution_hydrogens geom
_audit_creation_method SHELXL-2014/7
_audit_update_record
;
2021-07-26 deposited with the CCDC.	2021-08-16 downloaded from the CCDC.
;
_cell_angle_alpha 90
_cell_angle_beta 99.338(2)
_cell_angle_gamma 90
_cell_formula_units_Z 4
_cell_length_a 12.4878(7)
_cell_length_b 11.6830(6)
_cell_length_c 28.9149(15)
_cell_measurement_reflns_used 6449
_cell_measurement_temperature 120(2)
_cell_measurement_theta_max 2.69
_cell_measurement_theta_min 2.25
_cell_volume 4162.6(4)
_computing_structure_refinement 'SHELXL-2014/7 (Sheldrick, 2014)'
_diffrn_ambient_temperature 120(2)
_diffrn_measured_fraction_theta_full 0.998
_diffrn_measured_fraction_theta_max 0.998
_diffrn_measurement_device_type 'Bruker D8 Venture'
_diffrn_measurement_method '\f and \w scans'
_diffrn_radiation_type MoK\a
_diffrn_radiation_wavelength 0.71073
_diffrn_reflns_av_R_equivalents 0.0929
_diffrn_reflns_av_unetI/netI 0.0783
_diffrn_reflns_Laue_measured_fraction_full 0.998
_diffrn_reflns_Laue_measured_fraction_max 0.998
_diffrn_reflns_limit_h_max 15
_diffrn_reflns_limit_h_min -15
_diffrn_reflns_limit_k_max 14
_diffrn_reflns_limit_k_min -14
_diffrn_reflns_limit_l_max 35
_diffrn_reflns_limit_l_min -35
_diffrn_reflns_number 39788
_diffrn_reflns_point_group_measured_fraction_full 0.998
_diffrn_reflns_point_group_measured_fraction_max 0.998
_diffrn_reflns_theta_full 25.242
_diffrn_reflns_theta_max 26.000
_diffrn_reflns_theta_min 2.253
_exptl_absorpt_coefficient_mu 0.481
_exptl_absorpt_correction_T_max 0.7456
_exptl_absorpt_correction_T_min 0.5327
_exptl_absorpt_correction_type multi-scan
_exptl_crystal_colour orange
_exptl_crystal_density_diffrn 1.134
_exptl_crystal_description block
_exptl_crystal_F_000 1525
_exptl_crystal_size_max 0.260
_exptl_crystal_size_mid 0.060
_exptl_crystal_size_min 0.050
_refine_diff_density_max 0.918
_refine_diff_density_min -0.865
_refine_diff_density_rms 0.065
_refine_ls_extinction_method none
_refine_ls_goodness_of_fit_ref 1.078
_refine_ls_hydrogen_treatment constr
_refine_ls_matrix_type full
_refine_ls_number_parameters 558
_refine_ls_number_reflns 8177
_refine_ls_number_restraints 363
_refine_ls_restrained_S_all 1.102
_refine_ls_R_factor_all 0.1179
_refine_ls_R_factor_gt 0.0716
_refine_ls_shift/su_max 0.021
_refine_ls_shift/su_mean 0.001
_refine_ls_structure_factor_coef Fsqd
_refine_ls_weighting_details 'w=1/[\s^2^(Fo^2^)+(0.0683P)^2^+3.9059P] where P=(Fo^2^+2Fc^2^)/3'
_refine_ls_weighting_scheme calc
_refine_ls_wR_factor_gt 0.1701
_refine_ls_wR_factor_ref 0.1876
_reflns_Friedel_coverage 0.000
_reflns_number_gt 5281
_reflns_number_total 8177
_reflns_threshold_expression 'I > 2\s(I)'
_cod_data_source_file d1dt02209a2.cif
_cod_data_source_block 3
_cod_depositor_comments 'Adding full bibliography for 7708091--7708097.cif.'
_cod_original_sg_symbol_H-M 'P 21/n'
_cod_original_formula_sum 'C46 H58 Ga0.60 K0.40 N3'
_cod_database_code 7708094
_shelx_shelxl_version_number 2014/7
_shelx_space_group_comment
;
The symmetry employed for this shelxl refinement is uniquely defined
by the following loop, which should always be used as a source of
symmetry information in preference to the above space-group names.
They are only intended as comments.
;
_shelx_estimated_absorpt_t_min 0.885
_shelx_estimated_absorpt_t_max 0.976

loop_
_space_group_symop_operation_xyz
'x, y, z'
'-x+1/2, y+1/2, -z+1/2'
'-x, -y, -z'
'x-1/2, -y-1/2, z-1/2'

loop_
_atom_site_label
_atom_site_type_symbol
_atom_site_fract_x
_atom_site_fract_y
_atom_site_fract_z
_atom_site_U_iso_or_equiv
_atom_site_adp_type
_atom_site_occupancy
_atom_site_site_symmetry_order
_atom_site_calc_flag
_atom_site_refinement_flags_posn
_atom_site_refinement_flags_adp
_atom_site_refinement_flags_occupancy
_atom_site_disorder_assembly
_atom_site_disorder_group
C1 C 0.4825(3) 0.2996(3) 0.37930(12) 0.0331(8) Uani 1 1 d . . . . .
C2 C 0.4455(3) 0.2143(3) 0.40779(12) 0.0358(8) Uani 1 1 d . . . . .
C3 C 0.5095(3) 0.1160(3) 0.41736(13) 0.0419(9) Uani 1 1 d . . . . .
H3 H 0.4846 0.0582 0.4362 0.050 Uiso 1 1 calc R U . . .
C4 C 0.6078(3) 0.0972(3) 0.40108(14) 0.0419(9) Uani 1 1 d . . . . .
C5 C 0.6457(3) 0.1854(3) 0.37556(13) 0.0386(9) Uani 1 1 d . . . . .
H5 H 0.7139 0.1779 0.3653 0.046 Uiso 1 1 calc R U . . .
C6 C 0.5847(3) 0.2842(3) 0.36497(12) 0.0343(8) Uani 1 1 d . . . . .
C7 C 0.6059(3) 0.3904(3) 0.34232(12) 0.0329(8) Uani 1 1 d . . . . .
C8 C 0.6950(3) 0.4324(3) 0.32468(12) 0.0360(8) Uani 1 1 d . . . . .
H8 H 0.7570 0.3851 0.3252 0.043 Uiso 1 1 calc R U . . .
C9 C 0.6954(3) 0.5425(3) 0.30631(12) 0.0374(8) Uani 1 1 d . . . . .
C10 C 0.6002(3) 0.6067(3) 0.30517(12) 0.0379(8) Uani 1 1 d . . . . .
H10 H 0.5981 0.6810 0.2918 0.045 Uiso 1 1 calc R U . . .
C11 C 0.5084(3) 0.5688(3) 0.32239(12) 0.0345(8) Uani 1 1 d . . . . .
C12 C 0.5120(3) 0.4582(3) 0.34247(11) 0.0323(8) Uani 1 1 d . . . . .
C13 C 0.6700(3) -0.0161(3) 0.41078(12) 0.0531(10) Uani 1 1 d D U . . .
C14 C 0.6101(6) -0.1060(7) 0.3774(3) 0.0565(19) Uani 0.7 1 d D U P A 2
H14A H 0.6060 -0.0800 0.3450 0.085 Uiso 0.7 1 calc R U P A 2
H14B H 0.6494 -0.1788 0.3816 0.085 Uiso 0.7 1 calc R U P A 2
H14C H 0.5365 -0.1166 0.3844 0.085 Uiso 0.7 1 calc R U P A 2
C15 C 0.7862(4) -0.0065(8) 0.4002(2) 0.078(2) Uani 0.7 1 d D U P A 2
H15A H 0.7841 0.0206 0.3680 0.118 Uiso 0.7 1 calc R U P A 2
H15B H 0.8275 0.0477 0.4220 0.118 Uiso 0.7 1 calc R U P A 2
H15C H 0.8212 -0.0818 0.4037 0.118 Uiso 0.7 1 calc R U P A 2
C16 C 0.6752(6) -0.0585(9) 0.46109(19) 0.062(2) Uani 0.7 1 d D U P A 2
H16A H 0.6015 -0.0650 0.4684 0.093 Uiso 0.7 1 calc R U P A 2
H16B H 0.7106 -0.1336 0.4644 0.093 Uiso 0.7 1 calc R U P A 2
H16C H 0.7169 -0.0041 0.4827 0.093 Uiso 0.7 1 calc R U P A 2
C14A C 0.6428(14) -0.1067(16) 0.3726(6) 0.053(3) Uani 0.3 1 d D U P A 1
H14D H 0.5643 -0.1201 0.3668 0.079 Uiso 0.3 1 calc R U P A 1
H14E H 0.6662 -0.0799 0.3437 0.079 Uiso 0.3 1 calc R U P A 1
H14F H 0.6804 -0.1781 0.3828 0.079 Uiso 0.3 1 calc R U P A 1
C15A C 0.7928(5) 0.0040(18) 0.4195(5) 0.073(3) Uani 0.3 1 d D U P A 1
H15D H 0.8110 0.0621 0.4440 0.110 Uiso 0.3 1 calc R U P A 1
H15E H 0.8301 -0.0677 0.4296 0.110 Uiso 0.3 1 calc R U P A 1
H15F H 0.8158 0.0305 0.3905 0.110 Uiso 0.3 1 calc R U P A 1
C16A C 0.6373(13) -0.062(2) 0.4562(3) 0.050(3) Uani 0.3 1 d D U P A 1
H16D H 0.6542 -0.0049 0.4811 0.076 Uiso 0.3 1 calc R U P A 1
H16E H 0.5592 -0.0782 0.4511 0.076 Uiso 0.3 1 calc R U P A 1
H16F H 0.6775 -0.1327 0.4655 0.076 Uiso 0.3 1 calc R U P A 1
C17 C 0.7938(3) 0.5913(3) 0.28842(13) 0.0552(10) Uani 1 1 d D U . . .
C18 C 0.8637(8) 0.6490(9) 0.3298(3) 0.094(3) Uani 0.5 1 d D U P B 2
H18A H 0.9283 0.6817 0.3196 0.141 Uiso 0.5 1 calc R U P B 2
H18B H 0.8220 0.7100 0.3419 0.141 Uiso 0.5 1 calc R U P B 2
H18C H 0.8858 0.5924 0.3545 0.141 Uiso 0.5 1 calc R U P B 2
C19 C 0.8612(8) 0.4972(8) 0.2705(3) 0.093(2) Uani 0.5 1 d D U P B 2
H19A H 0.9238 0.5315 0.2592 0.140 Uiso 0.5 1 calc R U P B 2
H19B H 0.8865 0.4436 0.2960 0.140 Uiso 0.5 1 calc R U P B 2
H19C H 0.8165 0.4562 0.2447 0.140 Uiso 0.5 1 calc R U P B 2
C20 C 0.7658(9) 0.6791(7) 0.2496(3) 0.084(2) Uani 0.5 1 d D U P B 2
H20A H 0.8327 0.7069 0.2398 0.126 Uiso 0.5 1 calc R U P B 2
H20B H 0.7194 0.6436 0.2228 0.126 Uiso 0.5 1 calc R U P B 2
H20C H 0.7272 0.7435 0.2611 0.126 Uiso 0.5 1 calc R U P B 2
C18A C 0.8925(6) 0.5890(7) 0.3266(3) 0.067(2) Uani 0.5 1 d D U P B 1
H18D H 0.9550 0.6207 0.3144 0.101 Uiso 0.5 1 calc R U P B 1
H18E H 0.8782 0.6349 0.3533 0.101 Uiso 0.5 1 calc R U P B 1
H18F H 0.9081 0.5098 0.3367 0.101 Uiso 0.5 1 calc R U P B 1
C19A C 0.8168(7) 0.5156(7) 0.2481(2) 0.069(2) Uani 0.5 1 d D U P B 1
H19D H 0.7538 0.5160 0.2230 0.104 Uiso 0.5 1 calc R U P B 1
H19E H 0.8803 0.5451 0.2360 0.104 Uiso 0.5 1 calc R U P B 1
H19F H 0.8312 0.4372 0.2595 0.104 Uiso 0.5 1 calc R U P B 1
C20A C 0.7774(8) 0.7133(5) 0.2700(3) 0.067(2) Uani 0.5 1 d D U P B 1
H20D H 0.7137 0.7161 0.2453 0.101 Uiso 0.5 1 calc R U P B 1
H20E H 0.7662 0.7644 0.2957 0.101 Uiso 0.5 1 calc R U P B 1
H20F H 0.8418 0.7378 0.2573 0.101 Uiso 0.5 1 calc R U P B 1
C21 C 0.3552(3) 0.2307(3) 0.43304(12) 0.0390(9) Uani 1 1 d . . . . .
H21 H 0.3390 0.1707 0.4530 0.047 Uiso 1 1 calc R U . C 2
C22 C 0.4142(3) 0.6420(3) 0.31668(12) 0.0352(8) Uani 1 1 d . . . . .
H22 H 0.4200 0.7146 0.3025 0.042 Uiso 1 1 calc R U . D 2
C23 C 0.2195(4) 0.3334(4) 0.46170(16) 0.0577(10) Uani 1 1 d . U . . .
C24 C 0.1153(4) 0.2878(4) 0.45058(18) 0.0694(11) Uani 1 1 d . U . . .
C25 C 0.0547(10) 0.2918(11) 0.4897(4) 0.0706(16) Uani 0.5 1 d . U P E 2
H25 H -0.0123 0.2520 0.4870 0.085 Uiso 0.5 1 calc R U P E 2
C26 C 0.0916(9) 0.3516(10) 0.5303(4) 0.0709(16) Uani 0.5 1 d . U P E 2
H26 H 0.0460 0.3602 0.5534 0.085 Uiso 0.5 1 calc R U P E 2
C27 C 0.1949(9) 0.3993(10) 0.5378(4) 0.0698(16) Uani 0.5 1 d . U P E 2
H27 H 0.2253 0.4300 0.5674 0.084 Uiso 0.5 1 calc R U P E 2
C25A C 0.0315(11) 0.3234(11) 0.4736(4) 0.0716(16) Uani 0.5 1 d . U P E 1
H25A H -0.0413 0.3006 0.4628 0.086 Uiso 0.5 1 calc R U P E 1
C26A C 0.0558(9) 0.3901(10) 0.5112(4) 0.0730(16) Uani 0.5 1 d . U P E 1
H26A H 0.0006 0.4086 0.5290 0.088 Uiso 0.5 1 calc R U P E 1
C27A C 0.1565(9) 0.4321(11) 0.5247(4) 0.0701(16) Uani 0.5 1 d . U P E 1
H27A H 0.1680 0.4842 0.5502 0.084 Uiso 0.5 1 calc R U P E 1
C28 C 0.2509(4) 0.4006(4) 0.50146(16) 0.0660(11) Uani 1 1 d . U . . .
C29 C 0.3610(4) 0.4539(4) 0.51229(15) 0.0635(13) Uani 1 1 d . . . . .
H29 H 0.3943 0.4499 0.4831 0.076 Uiso 1 1 calc R U . . .
C30 C 0.4347(5) 0.3856(5) 0.55039(17) 0.0878(18) Uani 1 1 d . . . . .
H30A H 0.3988 0.3776 0.5780 0.132 Uiso 1 1 calc R U . . .
H30B H 0.5037 0.4261 0.5592 0.132 Uiso 1 1 calc R U . . .
H30C H 0.4484 0.3096 0.5383 0.132 Uiso 1 1 calc R U . . .
C31 C 0.3559(5) 0.5799(4) 0.52553(19) 0.0870(18) Uani 1 1 d . . . . .
H31A H 0.3123 0.6219 0.4998 0.130 Uiso 1 1 calc R U . . .
H31B H 0.4295 0.6116 0.5315 0.130 Uiso 1 1 calc R U . . .
H31C H 0.3227 0.5870 0.5539 0.130 Uiso 1 1 calc R U . . .
C32 C 0.0806(4) 0.2168(5) 0.4073(2) 0.0830(15) Uani 1 1 d D U . . .
H32 H 0.1398 0.2151 0.3878 0.100 Uiso 1 1 calc R U . F 1
C33 C 0.065(2) 0.0976(7) 0.4267(7) 0.084(4) Uani 0.5 1 d D U P G 1
H33A H 0.1329 0.0718 0.4456 0.126 Uiso 0.5 1 calc R U P G 1
H33B H 0.0078 0.1002 0.4463 0.126 Uiso 0.5 1 calc R U P G 1
H33C H 0.0438 0.0442 0.4007 0.126 Uiso 0.5 1 calc R U P G 1
C33A C 0.075(2) 0.0879(7) 0.4144(7) 0.086(3) Uani 0.5 1 d D U P G 2
H33D H 0.1428 0.0615 0.4334 0.130 Uiso 0.5 1 calc R U P G 2
H33E H 0.0140 0.0698 0.4305 0.130 Uiso 0.5 1 calc R U P G 2
H33F H 0.0650 0.0496 0.3839 0.130 Uiso 0.5 1 calc R U P G 2
C34 C -0.0229(4) 0.2576(6) 0.3783(2) 0.1057(19) Uani 1 1 d . U . . .
H34A H -0.0810 0.2572 0.3974 0.159 Uiso 1 1 calc R U . . .
H34B H -0.0424 0.2067 0.3513 0.159 Uiso 1 1 calc R U . . .
H34C H -0.0129 0.3356 0.3673 0.159 Uiso 1 1 calc R U . . .
C35 C 0.2341(3) 0.6907(3) 0.31295(12) 0.0371(8) Uani 1 1 d . . . . .
C36 C 0.1853(3) 0.6839(3) 0.26562(13) 0.0418(9) Uani 1 1 d . . . . .
C37 C 0.1023(3) 0.7601(3) 0.24967(14) 0.0462(10) Uani 1 1 d . . . . .
H37 H 0.0693 0.7581 0.2177 0.055 Uiso 1 1 calc R U . . .
C38 C 0.0667(3) 0.8386(3) 0.27925(15) 0.0470(10) Uani 1 1 d . . . . .
H38 H 0.0126 0.8929 0.2673 0.056 Uiso 1 1 calc R U . . .
C39 C 0.1100(3) 0.8380(3) 0.32633(14) 0.0463(10) Uani 1 1 d . . . . .
H39 H 0.0822 0.8894 0.3469 0.056 Uiso 1 1 calc R U . . .
C40 C 0.1939(3) 0.7634(3) 0.34421(13) 0.0413(9) Uani 1 1 d . . . . .
C41 C 0.2391(3) 0.7608(4) 0.39639(14) 0.0496(10) Uani 1 1 d . . . . .
H41 H 0.2841 0.6900 0.4024 0.059 Uiso 1 1 calc R U . . .
C42 C 0.1502(4) 0.7529(5) 0.42571(17) 0.0848(17) Uani 1 1 d . . . . .
H42A H 0.1053 0.8221 0.4212 0.127 Uiso 1 1 calc R U . . .
H42B H 0.1823 0.7458 0.4588 0.127 Uiso 1 1 calc R U . . .
H42C H 0.1051 0.6857 0.4161 0.127 Uiso 1 1 calc R U . . .
C43 C 0.3126(4) 0.8615(5) 0.41098(17) 0.0854(18) Uani 1 1 d . . . . .
H43A H 0.3744 0.8594 0.3940 0.128 Uiso 1 1 calc R U . . .
H43B H 0.3390 0.8575 0.4448 0.128 Uiso 1 1 calc R U . . .
H43C H 0.2722 0.9328 0.4037 0.128 Uiso 1 1 calc R U . . .
C44 C 0.2191(3) 0.5931(3) 0.23288(13) 0.0481(10) Uani 1 1 d . . . . .
H44 H 0.2724 0.5415 0.2523 0.058 Uiso 1 1 calc R U . . .
C45 C 0.1241(4) 0.5199(4) 0.21110(16) 0.0633(12) Uani 1 1 d . . . . .
H45A H 0.0903 0.4848 0.2359 0.095 Uiso 1 1 calc R U . . .
H45B H 0.1499 0.4597 0.1920 0.095 Uiso 1 1 calc R U . . .
H45C H 0.0707 0.5677 0.1913 0.095 Uiso 1 1 calc R U . . .
C46 C 0.2761(4) 0.6455(4) 0.19519(15) 0.0647(13) Uani 1 1 d . . . . .
H46A H 0.2964 0.5847 0.1749 0.097 Uiso 1 1 calc R U . . .
H46B H 0.3414 0.6860 0.2100 0.097 Uiso 1 1 calc R U . . .
H46C H 0.2270 0.6995 0.1764 0.097 Uiso 1 1 calc R U . . .
Ga1 Ga 0.27082(17) 0.4374(2) 0.35551(9) 0.0327(4) Uani 0.610(7) 1 d . . P H 1
K1 K 0.2498(7) 0.4452(8) 0.3629(3) 0.069(3) Uani 0.390(7) 1 d . . P H 2
N1 N 0.4355(2) 0.4039(2) 0.36454(10) 0.0350(7) Uani 1 1 d . . . . .
N2 N 0.2964(2) 0.3201(3) 0.43018(10) 0.0437(8) Uani 1 1 d . . . . .
N3 N 0.3237(2) 0.6168(2) 0.32918(10) 0.0370(7) Uani 1 1 d . . . . .

loop_
_atom_site_aniso_label
_atom_site_aniso_U_11
_atom_site_aniso_U_22
_atom_site_aniso_U_33
_atom_site_aniso_U_23
_atom_site_aniso_U_13
_atom_site_aniso_U_12
C1 0.0323(18) 0.0308(18) 0.0357(19) 0.0035(15) 0.0041(15) -0.0033(15)
C2 0.036(2) 0.0361(19) 0.0353(19) 0.0026(16) 0.0043(16) -0.0047(16)
C3 0.042(2) 0.039(2) 0.044(2) 0.0126(17) 0.0049(17) -0.0051(18)
C4 0.036(2) 0.037(2) 0.051(2) 0.0113(18) 0.0016(17) -0.0001(16)
C5 0.035(2) 0.0349(19) 0.046(2) 0.0065(17) 0.0055(17) -0.0001(16)
C6 0.0366(19) 0.0342(19) 0.0319(18) 0.0036(15) 0.0051(15) -0.0040(16)
C7 0.0337(19) 0.0308(18) 0.0348(19) 0.0041(15) 0.0070(15) -0.0002(15)
C8 0.0363(19) 0.0372(19) 0.0354(19) 0.0016(16) 0.0086(15) 0.0031(16)
C9 0.039(2) 0.036(2) 0.039(2) 0.0025(16) 0.0137(16) -0.0029(16)
C10 0.047(2) 0.0316(18) 0.0362(19) 0.0042(16) 0.0094(17) -0.0044(17)
C11 0.0387(19) 0.0338(19) 0.0308(18) 0.0011(15) 0.0054(15) -0.0015(16)
C12 0.0347(19) 0.0314(18) 0.0313(18) 0.0008(15) 0.0072(15) -0.0036(15)
C13 0.048(2) 0.0403(19) 0.071(2) 0.0199(17) 0.0107(19) 0.0081(17)
C14 0.058(5) 0.050(3) 0.063(4) 0.005(3) 0.016(3) 0.022(3)
C15 0.052(3) 0.063(4) 0.121(6) 0.041(5) 0.015(3) 0.016(3)
C16 0.067(5) 0.053(3) 0.061(3) 0.017(3) -0.007(3) 0.023(4)
C14A 0.043(7) 0.057(5) 0.065(5) 0.007(4) 0.031(5) 0.026(5)
C15A 0.053(4) 0.058(6) 0.105(7) 0.042(6) 0.002(5) 0.009(5)
C16A 0.051(7) 0.042(5) 0.054(4) 0.013(5) -0.004(5) 0.021(6)
C17 0.045(2) 0.057(2) 0.068(2) 0.0143(19) 0.0244(18) -0.0060(18)
C18 0.072(5) 0.123(6) 0.088(4) 0.007(4) 0.016(4) -0.039(5)
C19 0.073(5) 0.093(5) 0.126(6) 0.014(4) 0.050(5) 0.007(4)
C20 0.066(5) 0.107(5) 0.085(5) 0.044(4) 0.028(4) -0.010(4)
C18A 0.049(4) 0.069(5) 0.087(4) 0.032(4) 0.017(3) -0.016(4)
C19A 0.060(5) 0.087(4) 0.071(4) 0.018(4) 0.042(4) -0.002(4)
C20A 0.057(4) 0.073(4) 0.073(5) 0.019(4) 0.016(4) -0.013(4)
C21 0.038(2) 0.042(2) 0.036(2) 0.0026(17) 0.0053(16) -0.0095(18)
C22 0.040(2) 0.0288(18) 0.037(2) 0.0053(15) 0.0080(16) -0.0007(16)
C23 0.054(2) 0.063(2) 0.061(2) -0.0160(18) 0.0250(19) -0.0172(19)
C24 0.052(2) 0.079(3) 0.082(3) -0.025(2) 0.0273(19) -0.014(2)
C25 0.057(3) 0.083(3) 0.078(3) -0.018(3) 0.029(3) -0.013(3)
C26 0.062(3) 0.083(3) 0.073(3) -0.017(3) 0.030(3) -0.011(3)
C27 0.066(3) 0.081(3) 0.068(3) -0.020(3) 0.030(3) -0.011(3)
C25A 0.059(3) 0.083(3) 0.079(3) -0.018(3) 0.030(3) -0.013(3)
C26A 0.065(3) 0.084(3) 0.076(3) -0.018(3) 0.031(3) -0.010(3)
C27A 0.068(3) 0.081(3) 0.068(3) -0.020(3) 0.031(3) -0.011(3)
C28 0.070(2) 0.074(2) 0.060(2) -0.0152(19) 0.0295(19) -0.019(2)
C29 0.088(4) 0.058(3) 0.045(2) -0.005(2) 0.011(2) -0.030(3)
C30 0.127(5) 0.073(3) 0.058(3) 0.011(3) -0.004(3) -0.037(3)
C31 0.111(5) 0.073(4) 0.071(3) -0.005(3) -0.003(3) -0.023(3)
C32 0.043(2) 0.102(3) 0.104(4) -0.045(3) 0.011(2) -0.008(3)
C33 0.051(6) 0.085(4) 0.109(8) -0.057(5) -0.008(6) 0.019(4)
C33A 0.052(6) 0.093(4) 0.112(8) -0.056(5) 0.007(6) 0.016(4)
C34 0.064(3) 0.109(4) 0.135(5) 0.002(4) -0.010(3) -0.021(3)
C35 0.040(2) 0.0325(19) 0.039(2) 0.0025(16) 0.0085(16) -0.0003(16)
C36 0.041(2) 0.043(2) 0.041(2) 0.0044(18) 0.0082(17) 0.0015(18)
C37 0.049(2) 0.044(2) 0.046(2) 0.0026(18) 0.0070(18) 0.0025(19)
C38 0.042(2) 0.041(2) 0.058(3) 0.0073(19) 0.0063(19) 0.0019(18)
C39 0.045(2) 0.040(2) 0.055(3) -0.0066(19) 0.011(2) 0.0004(18)
C40 0.042(2) 0.036(2) 0.045(2) 0.0000(17) 0.0069(17) -0.0021(17)
C41 0.050(2) 0.053(2) 0.045(2) -0.0055(19) 0.0058(19) 0.005(2)
C42 0.076(4) 0.125(5) 0.056(3) 0.024(3) 0.017(3) -0.017(3)
C43 0.080(4) 0.122(5) 0.055(3) -0.017(3) 0.012(3) -0.040(4)
C44 0.055(3) 0.051(2) 0.039(2) -0.0016(18) 0.0075(19) 0.010(2)
C45 0.070(3) 0.063(3) 0.057(3) -0.016(2) 0.010(2) 0.004(2)
C46 0.065(3) 0.079(3) 0.053(3) 0.002(2) 0.018(2) 0.010(3)
Ga1 0.0260(6) 0.0314(6) 0.0410(8) 0.0045(5) 0.0060(5) -0.0010(4)
K1 0.107(7) 0.045(2) 0.063(3) 0.017(2) 0.037(3) 0.016(3)
N1 0.0391(17) 0.0333(16) 0.0320(15) 0.0008(13) 0.0040(13) -0.0029(13)
N2 0.0383(18) 0.056(2) 0.0377(17) -0.0045(15) 0.0087(14) -0.0058(16)
N3 0.0397(17) 0.0338(16) 0.0376(16) 0.0037(13) 0.0065(14) 0.0016(14)

loop_
_atom_type_symbol
_atom_type_description
_atom_type_scat_dispersion_real
_atom_type_scat_dispersion_imag
_atom_type_scat_source
C C 0.0033 0.0016 'International Tables Vol C Tables 4.2.6.8 and 6.1.1.4'
H H 0.0000 0.0000 'International Tables Vol C Tables 4.2.6.8 and 6.1.1.4'
Ga Ga 0.2307 1.6083 'International Tables Vol C Tables 4.2.6.8 and 6.1.1.4'
N N 0.0061 0.0033 'International Tables Vol C Tables 4.2.6.8 and 6.1.1.4'
K K 0.2009 0.2494 'International Tables Vol C Tables 4.2.6.8 and 6.1.1.4'

loop_
_geom_angle_atom_site_label_1
_geom_angle_atom_site_label_2
_geom_angle_atom_site_label_3
_geom_angle
_geom_angle_site_symmetry_1
_geom_angle_site_symmetry_3
_geom_angle_publ_flag
N1 C1 C6 112.2(3) . . ?
N1 C1 C2 129.3(3) . . ?
C6 C1 C2 118.4(3) . . ?
N1 C1 K1 36.3(2) . . ?
C6 C1 K1 146.0(3) . . ?
C2 C1 K1 94.7(3) . . ?
C3 C2 C1 117.5(3) . . ?
C3 C2 C21 118.3(3) . . ?
C1 C2 C21 123.5(3) . . ?
C2 C3 C4 124.4(3) . . ?
C2 C3 H3 117.8 . . ?
C4 C3 H3 117.8 . . ?
C5 C4 C3 116.9(3) . . ?
C5 C4 C13 121.9(3) . . ?
C3 C4 C13 121.2(3) . . ?
C6 C5 C4 120.7(3) . . ?
C6 C5 H5 119.7 . . ?
C4 C5 H5 119.7 . . ?
C5 C6 C1 121.9(3) . . ?
C5 C6 C7 132.7(3) . . ?
C1 C6 C7 105.3(3) . . ?
C8 C7 C12 121.1(3) . . ?
C8 C7 C6 133.3(3) . . ?
C12 C7 C6 105.5(3) . . ?
C7 C8 C9 121.4(3) . . ?
C7 C8 H8 119.3 . . ?
C9 C8 H8 119.3 . . ?
C8 C9 C10 116.6(3) . . ?
C8 C9 C17 122.0(3) . . ?
C10 C9 C17 121.4(3) . . ?
C11 C10 C9 124.4(3) . . ?
C11 C10 H10 117.8 . . ?
C9 C10 H10 117.8 . . ?
C10 C11 C12 117.6(3) . . ?
C10 C11 C22 118.2(3) . . ?
C12 C11 C22 124.1(3) . . ?
N1 C12 C11 129.0(3) . . ?
N1 C12 C7 112.2(3) . . ?
C11 C12 C7 118.8(3) . . ?
N1 C12 K1 31.8(2) . . ?
C11 C12 K1 98.2(3) . . ?
C7 C12 K1 142.3(3) . . ?
C14A C13 C15A 108.9(4) . . ?
C14A C13 C16A 108.5(4) . . ?
C15A C13 C16A 108.1(4) . . ?
C16 C13 C15 108.6(3) . . ?
C16 C13 C14 108.5(3) . . ?
C15 C13 C14 107.7(3) . . ?
C14A C13 C4 114.7(10) . . ?
C16 C13 C4 113.3(5) . . ?
C15A C13 C4 111.1(8) . . ?
C16A C13 C4 105.2(9) . . ?
C15 C13 C4 111.5(4) . . ?
C14 C13 C4 107.1(5) . . ?
C13 C14 H14A 109.5 . . ?
C13 C14 H14B 109.5 . . ?
H14A C14 H14B 109.5 . . ?
C13 C14 H14C 109.5 . . ?
H14A C14 H14C 109.5 . . ?
H14B C14 H14C 109.5 . . ?
C13 C15 H15A 109.5 . . ?
C13 C15 H15B 109.5 . . ?
H15A C15 H15B 109.5 . . ?
C13 C15 H15C 109.5 . . ?
H15A C15 H15C 109.5 . . ?
H15B C15 H15C 109.5 . . ?
C13 C16 H16A 109.5 . . ?
C13 C16 H16B 109.5 . . ?
H16A C16 H16B 109.5 . . ?
C13 C16 H16C 109.5 . . ?
H16A C16 H16C 109.5 . . ?
H16B C16 H16C 109.5 . . ?
C13 C14A H14D 109.5 . . ?
C13 C14A H14E 109.5 . . ?
H14D C14A H14E 109.5 . . ?
C13 C14A H14F 109.5 . . ?
H14D C14A H14F 109.5 . . ?
H14E C14A H14F 109.5 . . ?
C13 C15A H15D 109.5 . . ?
C13 C15A H15E 109.5 . . ?
H15D C15A H15E 109.5 . . ?
C13 C15A H15F 109.5 . . ?
H15D C15A H15F 109.5 . . ?
H15E C15A H15F 109.5 . . ?
C13 C16A H16D 109.5 . . ?
C13 C16A H16E 109.5 . . ?
H16D C16A H16E 109.5 . . ?
C13 C16A H16F 109.5 . . ?
H16D C16A H16F 109.5 . . ?
H16E C16A H16F 109.5 . . ?
C18A C17 C9 110.6(4) . . ?
C9 C17 C20 113.8(5) . . ?
C9 C17 C18 106.9(5) . . ?
C20 C17 C18 108.4(4) . . ?
C9 C17 C19 111.5(5) . . ?
C20 C17 C19 108.0(3) . . ?
C18 C17 C19 108.0(3) . . ?
C18A C17 C20A 108.5(3) . . ?
C9 C17 C20A 113.6(5) . . ?
C18A C17 C19A 108.3(3) . . ?
C9 C17 C19A 107.8(4) . . ?
C20A C17 C19A 107.9(3) . . ?
C17 C18 H18A 109.5 . . ?
C17 C18 H18B 109.5 . . ?
H18A C18 H18B 109.5 . . ?
C17 C18 H18C 109.5 . . ?
H18A C18 H18C 109.5 . . ?
H18B C18 H18C 109.5 . . ?
C17 C19 H19A 109.5 . . ?
C17 C19 H19B 109.5 . . ?
H19A C19 H19B 109.5 . . ?
C17 C19 H19C 109.5 . . ?
H19A C19 H19C 109.5 . . ?
H19B C19 H19C 109.5 . . ?
C17 C20 H20A 109.5 . . ?
C17 C20 H20B 109.5 . . ?
H20A C20 H20B 109.5 . . ?
C17 C20 H20C 109.5 . . ?
H20A C20 H20C 109.5 . . ?
H20B C20 H20C 109.5 . . ?
C17 C18A H18D 109.5 . . ?
C17 C18A H18E 109.5 . . ?
H18D C18A H18E 109.5 . . ?
C17 C18A H18F 109.5 . . ?
H18D C18A H18F 109.5 . . ?
H18E C18A H18F 109.5 . . ?
C17 C19A H19D 109.5 . . ?
C17 C19A H19E 109.5 . . ?
H19D C19A H19E 109.5 . . ?
C17 C19A H19F 109.5 . . ?
H19D C19A H19F 109.5 . . ?
H19E C19A H19F 109.5 . . ?
C17 C20A H20D 109.5 . . ?
C17 C20A H20E 109.5 . . ?
H20D C20A H20E 109.5 . . ?
C17 C20A H20F 109.5 . . ?
H20D C20A H20F 109.5 . . ?
H20E C20A H20F 109.5 . . ?
N2 C21 C2 124.3(3) . . ?
N2 C21 K1 35.1(2) . . ?
C2 C21 K1 93.2(3) . . ?
N2 C21 H21 117.9 . . ?
C2 C21 H21 117.9 . . ?
K1 C21 H21 144.7 . . ?
N3 C22 C11 125.0(3) . . ?
N3 C22 K1 30.2(2) . . ?
C11 C22 K1 94.9(3) . . ?
N3 C22 H22 117.5 . . ?
C11 C22 H22 117.5 . . ?
K1 C22 H22 147.6 . . ?
C24 C23 C28 122.2(4) . . ?
C24 C23 N2 120.5(4) . . ?
C28 C23 N2 117.2(4) . . ?
C24 C23 K1 101.0(3) . . ?
C28 C23 K1 116.5(3) . . ?
N2 C23 K1 45.1(3) . . ?
C25A C24 C23 121.4(7) . . ?
C23 C24 C25 113.0(6) . . ?
C25A C24 C32 115.1(7) . . ?
C23 C24 C32 122.3(4) . . ?
C25 C24 C32 123.1(6) . . ?
C26 C25 C24 122.2(10) . . ?
C26 C25 H25 118.9 . . ?
C24 C25 H25 118.9 . . ?
C25 C26 C27 120.5(10) . . ?
C25 C26 H26 119.8 . . ?
C27 C26 H26 119.8 . . ?
C28 C27 C26 117.9(10) . . ?
C28 C27 H27 121.0 . . ?
C26 C27 H27 121.0 . . ?
C26A C25A C24 118.4(11) . . ?
C26A C25A H25A 120.8 . . ?
C24 C25A H25A 120.8 . . ?
C25A C26A C27A 121.9(11) . . ?
C25A C26A H26A 119.0 . . ?
C27A C26A H26A 119.0 . . ?
C26A C27A C28 123.2(10) . . ?
C26A C27A H27A 118.4 . . ?
C28 C27A H27A 118.4 . . ?
C27 C28 C23 121.4(7) . . ?
C23 C28 C27A 111.8(6) . . ?
C27 C28 C29 114.6(6) . . ?
C23 C28 C29 122.2(4) . . ?
C27A C28 C29 124.7(6) . . ?
C28 C29 C31 112.3(5) . . ?
C28 C29 C30 110.9(4) . . ?
C31 C29 C30 111.4(4) . . ?
C28 C29 H29 107.3 . . ?
C31 C29 H29 107.3 . . ?
C30 C29 H29 107.3 . . ?
C29 C30 H30A 109.5 . . ?
C29 C30 H30B 109.5 . . ?
H30A C30 H30B 109.5 . . ?
C29 C30 H30C 109.5 . . ?
H30A C30 H30C 109.5 . . ?
H30B C30 H30C 109.5 . . ?
C29 C31 H31A 109.5 . . ?
C29 C31 H31B 109.5 . . ?
H31A C31 H31B 109.5 . . ?
C29 C31 H31C 109.5 . . ?
H31A C31 H31C 109.5 . . ?
H31B C31 H31C 109.5 . . ?
C34 C32 C24 113.3(5) . . ?
C34 C32 C33A 109.6(12) . . ?
C24 C32 C33A 116.5(10) . . ?
C34 C32 C33 110.2(11) . . ?
C24 C32 C33 103.6(9) . . ?
C34 C32 H32 109.9 . . ?
C24 C32 H32 109.9 . . ?
C33 C32 H32 109.9 . . ?
C32 C33 H33A 109.5 . . ?
C32 C33 H33B 109.5 . . ?
H33A C33 H33B 109.5 . . ?
C32 C33 H33C 109.5 . . ?
H33A C33 H33C 109.5 . . ?
H33B C33 H33C 109.5 . . ?
C32 C33A H33D 109.5 . . ?
C32 C33A H33E 109.5 . . ?
H33D C33A H33E 109.5 . . ?
C32 C33A H33F 109.5 . . ?
H33D C33A H33F 109.5 . . ?
H33E C33A H33F 109.5 . . ?
C32 C34 H34A 109.5 . . ?
C32 C34 H34B 109.5 . . ?
H34A C34 H34B 109.5 . . ?
C32 C34 H34C 109.5 . . ?
H34A C34 H34C 109.5 . . ?
H34B C34 H34C 109.5 . . ?
C40 C35 C36 121.4(3) . . ?
C40 C35 N3 120.0(3) . . ?
C36 C35 N3 118.5(3) . . ?
C40 C35 K1 104.8(3) . . ?
C36 C35 K1 111.9(3) . . ?
N3 C35 K1 47.5(2) . . ?
C37 C36 C35 118.0(3) . . ?
C37 C36 C44 120.5(3) . . ?
C35 C36 C44 121.5(3) . . ?
C38 C37 C36 121.3(4) . . ?
C38 C37 H37 119.3 . . ?
C36 C37 H37 119.3 . . ?
C37 C38 C39 119.7(4) . . ?
C37 C38 H38 120.2 . . ?
C39 C38 H38 120.2 . . ?
C38 C39 C40 121.2(4) . . ?
C38 C39 H39 119.4 . . ?
C40 C39 H39 119.4 . . ?
C35 C40 C39 117.9(3) . . ?
C35 C40 C41 121.1(3) . . ?
C39 C40 C41 120.9(3) . . ?
C42 C41 C43 111.2(4) . . ?
C42 C41 C40 111.8(4) . . ?
C43 C41 C40 111.9(4) . . ?
C42 C41 H41 107.2 . . ?
C43 C41 H41 107.2 . . ?
C40 C41 H41 107.2 . . ?
C41 C42 H42A 109.5 . . ?
C41 C42 H42B 109.5 . . ?
H42A C42 H42B 109.5 . . ?
C41 C42 H42C 109.5 . . ?
H42A C42 H42C 109.5 . . ?
H42B C42 H42C 109.5 . . ?
C41 C43 H43A 109.5 . . ?
C41 C43 H43B 109.5 . . ?
H43A C43 H43B 109.5 . . ?
C41 C43 H43C 109.5 . . ?
H43A C43 H43C 109.5 . . ?
H43B C43 H43C 109.5 . . ?
C45 C44 C46 110.8(4) . . ?
C45 C44 C36 111.9(3) . . ?
C46 C44 C36 111.9(3) . . ?
C45 C44 H44 107.3 . . ?
C46 C44 H44 107.3 . . ?
C36 C44 H44 107.3 . . ?
C44 C45 H45A 109.5 . . ?
C44 C45 H45B 109.5 . . ?
H45A C45 H45B 109.5 . . ?
C44 C45 H45C 109.5 . . ?
H45A C45 H45C 109.5 . . ?
H45B C45 H45C 109.5 . . ?
C44 C46 H46A 109.5 . . ?
C44 C46 H46B 109.5 . . ?
H46A C46 H46B 109.5 . . ?
C44 C46 H46C 109.5 . . ?
H46A C46 H46C 109.5 . . ?
H46B C46 H46C 109.5 . . ?
N1 Ga1 N3 83.36(13) . . ?
N1 K1 N2 75.7(3) . . ?
N1 K1 N3 75.3(3) . . ?
N2 K1 N3 138.4(4) . . ?
N1 K1 C35 100.4(3) . . ?
N2 K1 C35 152.8(4) . . ?
N3 K1 C35 25.27(13) . . ?
N1 K1 C23 98.9(3) . . ?
N2 K1 C23 24.76(14) . . ?
N3 K1 C23 141.6(3) . . ?
C35 K1 C23 139.1(3) . . ?
N1 K1 C1 20.35(13) . . ?
N2 K1 C1 59.2(2) . . ?
N3 K1 C1 95.6(3) . . ?
C35 K1 C1 120.6(3) . . ?
C23 K1 C1 83.8(2) . . ?
N1 K1 C21 63.1(2) . . ?
N2 K1 C21 17.51(12) . . ?
N3 K1 C21 135.1(3) . . ?
C35 K1 C21 158.5(3) . . ?
C23 K1 C21 41.55(15) . . ?
C1 K1 C21 44.40(14) . . ?
N1 K1 C12 18.03(12) . . ?
N2 K1 C12 93.0(3) . . ?
N3 K1 C12 57.81(19) . . ?
C35 K1 C12 82.7(2) . . ?
C23 K1 C12 115.1(3) . . ?
C1 K1 C12 37.93(12) . . ?
C21 K1 C12 81.1(2) . . ?
N1 K1 C22 60.4(2) . . ?
N2 K1 C22 128.6(3) . . ?
N3 K1 C22 15.06(11) . . ?
C35 K1 C22 40.03(14) . . ?
C23 K1 C22 140.2(3) . . ?
C1 K1 C22 80.6(2) . . ?
C21 K1 C22 121.7(3) . . ?
C12 K1 C22 42.78(13) . . ?
C12 N1 C1 104.8(3) . . ?
C12 N1 Ga1 126.9(2) . . ?
C1 N1 Ga1 124.5(2) . . ?
C12 N1 K1 130.2(3) . . ?
C1 N1 K1 123.4(3) . . ?
C21 N2 C23 119.1(3) . . ?
C21 N2 K1 127.4(3) . . ?
C23 N2 K1 110.2(3) . . ?
C22 N3 C35 116.7(3) . . ?
C22 N3 Ga1 127.1(2) . . ?
C35 N3 Ga1 113.4(2) . . ?
C22 N3 K1 134.7(3) . . ?
C35 N3 K1 107.3(3) . . ?

loop_
_geom_bond_atom_site_label_1
_geom_bond_atom_site_label_2
_geom_bond_distance
_geom_bond_site_symmetry_2
_geom_bond_publ_flag
C1 N1 1.389(4) . ?
C1 C6 1.416(5) . ?
C1 C2 1.418(5) . ?
C1 K1 3.335(9) . ?
C2 C3 1.400(5) . ?
C2 C21 1.452(5) . ?
C3 C4 1.402(5) . ?
C3 H3 0.9500 . ?
C4 C5 1.394(5) . ?
C4 C13 1.537(5) . ?
C5 C6 1.389(5) . ?
C5 H5 0.9500 . ?
C6 C7 1.447(5) . ?
C7 C8 1.387(5) . ?
C7 C12 1.416(5) . ?
C8 C9 1.392(5) . ?
C8 H8 0.9500 . ?
C9 C10 1.402(5) . ?
C9 C17 1.518(5) . ?
C10 C11 1.395(5) . ?
C10 H10 0.9500 . ?
C11 C12 1.413(5) . ?
C11 C22 1.442(5) . ?
C12 N1 1.386(4) . ?
C12 K1 3.424(9) . ?
C13 C14A 1.528(5) . ?
C13 C16 1.528(4) . ?
C13 C15A 1.532(5) . ?
C13 C16A 1.535(5) . ?
C13 C15 1.536(4) . ?
C13 C14 1.536(4) . ?
C14 H14A 0.9800 . ?
C14 H14B 0.9800 . ?
C14 H14C 0.9800 . ?
C15 H15A 0.9800 . ?
C15 H15B 0.9800 . ?
C15 H15C 0.9800 . ?
C16 H16A 0.9800 . ?
C16 H16B 0.9800 . ?
C16 H16C 0.9800 . ?
C14A H14D 0.9800 . ?
C14A H14E 0.9800 . ?
C14A H14F 0.9800 . ?
C15A H15D 0.9800 . ?
C15A H15E 0.9800 . ?
C15A H15F 0.9800 . ?
C16A H16D 0.9800 . ?
C16A H16E 0.9800 . ?
C16A H16F 0.9800 . ?
C17 C18A 1.516(5) . ?
C17 C20 1.519(5) . ?
C17 C18 1.519(5) . ?
C17 C19 1.525(5) . ?
C17 C20A 1.523(5) . ?
C17 C19A 1.527(5) . ?
C18 H18A 0.9800 . ?
C18 H18B 0.9800 . ?
C18 H18C 0.9800 . ?
C19 H19A 0.9800 . ?
C19 H19B 0.9800 . ?
C19 H19C 0.9800 . ?
C20 H20A 0.9800 . ?
C20 H20B 0.9800 . ?
C20 H20C 0.9800 . ?
C18A H18D 0.9800 . ?
C18A H18E 0.9800 . ?
C18A H18F 0.9800 . ?
C19A H19D 0.9800 . ?
C19A H19E 0.9800 . ?
C19A H19F 0.9800 . ?
C20A H20D 0.9800 . ?
C20A H20E 0.9800 . ?
C20A H20F 0.9800 . ?
C21 N2 1.271(5) . ?
C21 K1 3.356(10) . ?
C21 H21 0.9500 . ?
C22 N3 1.276(4) . ?
C22 K1 3.490(9) . ?
C22 H22 0.9500 . ?
C23 C24 1.394(6) . ?
C23 C28 1.395(6) . ?
C23 N2 1.436(5) . ?
C23 K1 3.220(10) . ?
C24 C25A 1.392(13) . ?
C24 C25 1.459(13) . ?
C24 C32 1.505(7) . ?
C25 C26 1.381(15) . ?
C25 H25 0.9500 . ?
C26 C27 1.390(15) . ?
C26 H26 0.9500 . ?
C27 C28 1.352(12) . ?
C27 H27 0.9500 . ?
C25A C26A 1.331(15) . ?
C25A H25A 0.9500 . ?
C26A C27A 1.347(15) . ?
C26A H26A 0.9500 . ?
C27A C28 1.494(12) . ?
C27A H27A 0.9500 . ?
C28 C29 1.496(6) . ?
C29 C31 1.524(7) . ?
C29 C30 1.539(7) . ?
C29 H29 1.0000 . ?
C30 H30A 0.9800 . ?
C30 H30B 0.9800 . ?
C30 H30C 0.9800 . ?
C31 H31A 0.9800 . ?
C31 H31B 0.9800 . ?
C31 H31C 0.9800 . ?
C32 C34 1.500(7) . ?
C32 C33A 1.523(9) . ?
C32 C33 1.526(9) . ?
C32 H32 1.0000 . ?
C33 H33A 0.9800 . ?
C33 H33B 0.9800 . ?
C33 H33C 0.9800 . ?
C33A H33D 0.9800 . ?
C33A H33E 0.9800 . ?
C33A H33F 0.9800 . ?
C34 H34A 0.9800 . ?
C34 H34B 0.9800 . ?
C34 H34C 0.9800 . ?
C35 C40 1.391(5) . ?
C35 C36 1.407(5) . ?
C35 N3 1.431(4) . ?
C35 K1 3.203(10) . ?
C36 C37 1.387(5) . ?
C36 C44 1.526(5) . ?
C37 C38 1.376(5) . ?
C37 H37 0.9500 . ?
C38 C39 1.381(5) . ?
C38 H38 0.9500 . ?
C39 C40 1.396(5) . ?
C39 H39 0.9500 . ?
C40 C41 1.523(5) . ?
C41 C42 1.505(6) . ?
C41 C43 1.509(6) . ?
C41 H41 1.0000 . ?
C42 H42A 0.9800 . ?
C42 H42B 0.9800 . ?
C42 H42C 0.9800 . ?
C43 H43A 0.9800 . ?
C43 H43B 0.9800 . ?
C43 H43C 0.9800 . ?
C44 C45 1.515(6) . ?
C44 C46 1.523(6) . ?
C44 H44 1.0000 . ?
C45 H45A 0.9800 . ?
C45 H45B 0.9800 . ?
C45 H45C 0.9800 . ?
C46 H46A 0.9800 . ?
C46 H46B 0.9800 . ?
C46 H46C 0.9800 . ?
Ga1 N1 2.068(4) . ?
Ga1 N3 2.360(4) . ?
K1 N1 2.362(9) . ?
K1 N2 2.429(9) . ?
K1 N3 2.472(9) . ?
